data_4333311
loop_
_publ_author_name
'Sun, Wei-Wei'
'Cheng, Ai-Ling'
'Jia, Qin-Xiang'
'Gao, En-Qing'

_publ_section_title
;
 Metal-coordination-directed assembly of binuclear trigonal prisms and
 three-dimensional hydrogen-bonded networks.
;
_journal_issue 14
_journal_name_full 'Inorganic chemistry'
_journal_page_first 5471
_journal_page_last 5473
_journal_paper_doi 10.1021/ic700610p
_journal_volume 46
_journal_year 2007
_chemical_formula_sum 'C12 H12 Co2 N4 O12'
_chemical_formula_weight 522.12
_chemical_name_systematic
; 
 ? 
;
_space_group_IT_number 61
_symmetry_cell_setting orthorhombic
_symmetry_space_group_name_Hall '-P 2ac 2ab'
_symmetry_space_group_name_H-M 'P b c a'
_atom_sites_solution_hydrogens geom
_atom_sites_solution_primary direct
_atom_sites_solution_secondary difmap
_audit_creation_method SHELXL-97
_cell_angle_alpha 90.00
_cell_angle_beta 90.00
_cell_angle_gamma 90.00
_cell_formula_units_Z 4
_cell_length_a 13.267(3)
_cell_length_b 8.7549(18)
_cell_length_c 14.685(3)
_cell_measurement_reflns_used 672
_cell_measurement_temperature 293(2)
_cell_measurement_theta_max 24.617
_cell_measurement_theta_min 2.274
_cell_volume 1705.7(6)
_computing_cell_refinement 'Bruker SMART'
_computing_data_collection 'Bruker SMART'
_computing_data_reduction 'Bruker SHELXTL'
_computing_molecular_graphics 'Bruker SHELXTL'
_computing_publication_material 'Bruker SHELXTL'
_computing_structure_refinement 'Bruker SHELXTL'
_computing_structure_solution 'Bruker SHELXTL'
_diffrn_ambient_temperature 293(2)
_diffrn_measured_fraction_theta_full 0.991
_diffrn_measured_fraction_theta_max 0.991
_diffrn_measurement_device_type 'CCD area detector'
_diffrn_measurement_method 'phi and omega scans'
_diffrn_radiation_monochromator graphite
_diffrn_radiation_source 'sealed tube'
_diffrn_radiation_type MoK\a
_diffrn_radiation_wavelength 0.71073
_diffrn_reflns_av_R_equivalents 0.0728
_diffrn_reflns_av_sigmaI/netI 0.0787
_diffrn_reflns_limit_h_max 16
_diffrn_reflns_limit_h_min -13
_diffrn_reflns_limit_k_max 7
_diffrn_reflns_limit_k_min -11
_diffrn_reflns_limit_l_max 18
_diffrn_reflns_limit_l_min -17
_diffrn_reflns_number 7937
_diffrn_reflns_theta_full 27.12
_diffrn_reflns_theta_max 27.12
_diffrn_reflns_theta_min 2.77
_diffrn_standards_decay_% 4.19
_exptl_absorpt_coefficient_mu 2.025
_exptl_absorpt_correction_T_max 0.8548
_exptl_absorpt_correction_T_min 0.7932
_exptl_absorpt_correction_type multi-scan
_exptl_crystal_colour red
_exptl_crystal_density_diffrn 2.033
_exptl_crystal_density_method 'not measured'
_exptl_crystal_description needle
_exptl_crystal_F_000 1048
_exptl_crystal_size_max 0.12
_exptl_crystal_size_mid 0.10
_exptl_crystal_size_min 0.08
_refine_diff_density_max 0.456
_refine_diff_density_min -0.488
_refine_diff_density_rms 0.079
_refine_ls_extinction_method none
_refine_ls_goodness_of_fit_ref 0.843
_refine_ls_hydrogen_treatment mixed
_refine_ls_matrix_type full
_refine_ls_number_parameters 152
_refine_ls_number_reflns 1868
_refine_ls_number_restraints 0
_refine_ls_restrained_S_all 0.843
_refine_ls_R_factor_all 0.0576
_refine_ls_R_factor_gt 0.0327
_refine_ls_shift/su_max 0.001
_refine_ls_shift/su_mean 0.000
_refine_ls_structure_factor_coef Fsqd
_refine_ls_weighting_details 'calc w=1/[\s^2^(Fo^2^)+(0.0106P)^2^+0.0000P] where P=(Fo^2^+2Fc^2^)/3'
_refine_ls_weighting_scheme calc
_refine_ls_wR_factor_gt 0.0476
_refine_ls_wR_factor_ref 0.0502
_reflns_number_gt 1236
_reflns_number_total 1868
_reflns_threshold_expression >2sigma(I)
_cod_data_source_file ic700610psup2.cif
_cod_data_source_block 1
_cod_depositor_comments
;
The following automatic conversions were performed:

'_symmetry_cell_setting' value 'Orthorhombic' changed to
'orthorhombic' according to
/home/saulius/struct/CIF-dictionaries/cif_core.dic dictionary named
'cif_core.dic' version 2.4.2 from 2011-04-26.

Automatic conversion script
Id: cif_fix_values 1891 2012-01-12 08:04:46Z andrius 

 Adding full bibliography for 4333310--4333311.cif.
;
_cod_original_cell_volume 1705.6(6)
_cod_original_sg_symbol_H-M 'Pbca '
_cod_database_code 4333311

loop_
_symmetry_equiv_pos_as_xyz
'x, y, z'
'-x+1/2, -y, z+1/2'
'-x, y+1/2, -z+1/2'
'x+1/2, -y+1/2, -z'
'-x, -y, -z'
'x-1/2, y, -z-1/2'
'x, -y-1/2, z-1/2'
'-x-1/2, y-1/2, z'

loop_
_atom_site_label
_atom_site_type_symbol
_atom_site_fract_x
_atom_site_fract_y
_atom_site_fract_z
_atom_site_U_iso_or_equiv
_atom_site_adp_type
_atom_site_occupancy
_atom_site_symmetry_multiplicity
_atom_site_calc_flag
_atom_site_refinement_flags
Co1 Co 0.10537(3) 0.10105(5) 0.56649(2) 0.01870(11) Uani 1 1 d .
C1 C 0.28252(19) 0.1163(3) 0.45169(18) 0.0220(7) Uani 1 1 d .
C2 C 0.20434(19) 0.0425(3) 0.39124(18) 0.0208(7) Uani 1 1 d .
C3 C 0.2215(2) 0.0095(4) 0.30036(19) 0.0281(8) Uani 1 1 d .
H3A H 0.2827 0.0330 0.2728 0.034 Uiso 1 1 calc R
C4 C -0.1462(2) 0.0581(3) 0.74699(19) 0.0278(7) Uani 1 1 d .
H4A H -0.1542 0.0818 0.8083 0.033 Uiso 1 1 calc R
C5 C -0.05710(18) 0.0910(4) 0.70220(17) 0.0188(6) Uani 1 1 d .
C6 C 0.03194(19) 0.1730(3) 0.74497(19) 0.0221(7) Uani 1 1 d .
N1 N 0.11623(15) 0.0157(2) 0.43138(13) 0.0166(5) Uani 1 1 d .
N2 N -0.04262(15) 0.0532(3) 0.61514(14) 0.0169(5) Uani 1 1 d .
O1 O 0.25272(13) 0.1548(2) 0.53118(11) 0.0259(5) Uani 1 1 d .
O2 O 0.36718(13) 0.1353(2) 0.41904(12) 0.0347(6) Uani 1 1 d .
O3 O 0.10902(14) 0.1872(2) 0.69666(11) 0.0242(5) Uani 1 1 d .
O4 O 0.02019(14) 0.2203(3) 0.82434(12) 0.0322(6) Uani 1 1 d .
O5 O 0.14255(18) -0.1152(3) 0.61570(16) 0.0284(6) Uani 1 1 d .
HW51 H 0.092(2) -0.169(4) 0.637(2) 0.061(13) Uiso 1 1 d .
HW52 H 0.169(2) -0.166(4) 0.586(2) 0.037(12) Uiso 1 1 d .
O6 O 0.05195(17) 0.3051(3) 0.51214(16) 0.0305(6) Uani 1 1 d .
HW61 H -0.006(2) 0.320(4) 0.523(2) 0.058(13) Uiso 1 1 d .
HW62 H 0.056(2) 0.323(4) 0.454(2) 0.058(12) Uiso 1 1 d .

loop_
_atom_site_aniso_label
_atom_site_aniso_U_11
_atom_site_aniso_U_22
_atom_site_aniso_U_33
_atom_site_aniso_U_23
_atom_site_aniso_U_13
_atom_site_aniso_U_12
Co1 0.01641(18) 0.0250(2) 0.01468(18) -0.0024(2) -0.00030(17) -0.00170(19)
C1 0.0199(15) 0.0216(18) 0.0244(16) 0.0027(15) -0.0004(11) -0.0021(14)
C2 0.0169(15) 0.0233(18) 0.0224(16) -0.0012(14) 0.0012(12) -0.0004(13)
C3 0.0226(17) 0.037(2) 0.0246(17) -0.0087(16) 0.0072(13) -0.0033(15)
C4 0.0276(15) 0.040(2) 0.0154(14) -0.0071(17) 0.0075(12) -0.0007(15)
C5 0.0196(14) 0.0222(17) 0.0145(14) -0.0016(15) 0.0010(11) 0.0016(14)
C6 0.0249(16) 0.0221(18) 0.0193(16) -0.0059(14) -0.0049(13) 0.0032(13)
N1 0.0129(12) 0.0212(13) 0.0155(11) -0.0015(11) -0.0007(10) -0.0007(10)
N2 0.0155(12) 0.0202(15) 0.0149(12) -0.0007(11) -0.0005(9) 0.0011(10)
O1 0.0190(10) 0.0376(14) 0.0210(10) -0.0067(10) -0.0006(9) -0.0075(9)
O2 0.0182(11) 0.0536(17) 0.0323(12) -0.0002(12) 0.0055(9) -0.0107(10)
O3 0.0179(10) 0.0352(13) 0.0195(10) -0.0091(9) 0.0021(9) -0.0050(10)
O4 0.0313(12) 0.0455(17) 0.0197(11) -0.0152(11) 0.0022(9) -0.0044(11)
O5 0.0282(13) 0.0307(15) 0.0264(13) -0.0012(13) 0.0062(10) 0.0056(12)
O6 0.0292(14) 0.0384(16) 0.0241(14) 0.0041(12) 0.0019(10) 0.0068(12)

loop_
_atom_type_symbol
_atom_type_description
_atom_type_scat_dispersion_real
_atom_type_scat_dispersion_imag
_atom_type_scat_source
C C 0.0033 0.0016 'International Tables Vol C Tables 4.2.6.8 and 6.1.1.4'
H H 0.0000 0.0000 'International Tables Vol C Tables 4.2.6.8 and 6.1.1.4'
N N 0.0061 0.0033 'International Tables Vol C Tables 4.2.6.8 and 6.1.1.4'
O O 0.0106 0.0060 'International Tables Vol C Tables 4.2.6.8 and 6.1.1.4'
Co Co 0.3494 0.9721 'International Tables Vol C Tables 4.2.6.8 and 6.1.1.4'

loop_
_geom_angle_atom_site_label_1
_geom_angle_atom_site_label_2
_geom_angle_atom_site_label_3
_geom_angle
_geom_angle_site_symmetry_1
_geom_angle_site_symmetry_3
O3 Co1 O1 97.28(7) . .
O3 Co1 O6 92.84(9) . .
O1 Co1 O6 91.73(9) . .
O3 Co1 O5 90.30(9) . .
O1 Co1 O5 93.99(9) . .
O6 Co1 O5 173.07(9) . .
O3 Co1 N1 174.68(8) . .
O1 Co1 N1 77.45(7) . .
O6 Co1 N1 88.12(9) . .
O5 Co1 N1 89.32(9) . .
O3 Co1 N2 77.42(8) . .
O1 Co1 N2 174.68(8) . .
O6 Co1 N2 89.07(9) . .
O5 Co1 N2 85.60(9) . .
N1 Co1 N2 107.84(8) . .
O2 C1 O1 127.0(3) . .
O2 C1 C2 117.1(2) . .
O1 C1 C2 115.9(2) . .
N1 C2 C3 122.3(3) . .
N1 C2 C1 114.7(2) . .
C3 C2 C1 122.9(2) . .
C4 C3 C2 117.7(3) 5_556 .
C3 C4 C5 118.5(3) 5_556 .
N2 C5 C4 121.8(3) . .
N2 C5 C6 113.7(2) . .
C4 C5 C6 124.5(2) . .
O4 C6 O3 126.8(3) . .
O4 C6 C5 116.5(2) . .
O3 C6 C5 116.6(2) . .
C2 N1 N2 119.7(2) . 5_556
C2 N1 Co1 114.28(17) . .
N2 N1 Co1 125.92(16) 5_556 .
C5 N2 N1 119.8(2) . 5_556
C5 N2 Co1 113.88(17) . .
N1 N2 Co1 126.23(16) 5_556 .
C1 O1 Co1 117.36(17) . .
C6 O3 Co1 118.15(17) . .

loop_
_geom_bond_atom_site_label_1
_geom_bond_atom_site_label_2
_geom_bond_distance
_geom_bond_site_symmetry_2
Co1 O3 2.0555(17) .
Co1 O1 2.0766(18) .
Co1 O6 2.081(2) .
Co1 O5 2.086(2) .
Co1 N1 2.125(2) .
Co1 N2 2.131(2) .
C1 O2 1.232(3) .
C1 O1 1.278(3) .
C1 C2 1.510(3) .
C2 N1 1.330(3) .
C2 C3 1.384(3) .
C3 C4 1.353(4) 5_556
C4 C3 1.353(4) 5_556
C4 C5 1.383(3) .
C5 N2 1.335(3) .
C5 C6 1.518(4) .
C6 O4 1.246(3) .
C6 O3 1.251(3) .
N1 N2 1.335(3) 5_556
N2 N1 1.335(3) 5_556
